data_2016285
loop_
_publ_author_name
'Artem A. Babaryk'
'Igor V. Zatovsky'
'Vyacheslav N. Baumer'
'Nikolay S. Slobodyanik'
'Domasevitch, Konstantin V.'

_publ_section_title
;
 The complex phosphate K~0.92~In~0.46~Nb~0.54~OPO~4~: a new
 representative of the KTiOPO~4~ family
;
_journal_coeditor_code SQ3098
_journal_issue 11
_journal_name_full 'Acta Crystallographica Section C'
_journal_page_first i105
_journal_page_last i108
_journal_paper_doi 10.1107/S0108270107047129
_journal_volume 63
_journal_year 2007
_chemical_formula_iupac 'K0.92 In0.46 Nb0.54 O P O4'
_chemical_formula_moiety 'In0.459 Nb0.541 O5 P1 , 0.486K , 0.431K'
_chemical_formula_sum 'In0.459 K0.917 Nb0.541 O5 P'
_chemical_formula_weight 249.76
_chemical_name_systematic
;
Potassium indium niobium oxide phosphate
;
_space_group_IT_number 76
_symmetry_cell_setting tetragonal
_symmetry_space_group_name_Hall 'P 4w'
_symmetry_space_group_name_H-M 'P 41'
_audit_creation_method 'WinGX routine CIF_UPDATE'
_cell_angle_alpha 90
_cell_angle_beta 90
_cell_angle_gamma 90
_cell_formula_units_Z 8
_cell_length_a 9.3091(3)
_cell_length_b 9.3091(3)
_cell_length_c 10.9744(4)
_cell_measurement_reflns_used 590
_cell_measurement_temperature 293(2)
_cell_measurement_theta_max 25
_cell_measurement_theta_min 15
_cell_volume 951.03(6)
_computing_cell_refinement 'CrysAlis CCD (Oxford Diffraction, 2005)'
_computing_data_collection 'CrysAlis CCD (Oxford Diffraction, 2005)'
_computing_data_reduction 'CrysAlis RED (Oxford Diffraction, 2005)'
_computing_molecular_graphics 'DIAMOND (Brandenburg, 1999)'
_computing_publication_material 'WinGX (Farrugia, 1999)'
_computing_structure_refinement 'SHELXL97 (Sheldrick, 1997)'
_computing_structure_solution 'SHELXS97 (Sheldrick, 1997)'
_diffrn_measured_fraction_theta_full 0.999
_diffrn_measured_fraction_theta_max 0.999
_diffrn_measurement_device_type 'Oxford Diffraction Xcalibur-3'
_diffrn_measurement_method '\f and \w'
_diffrn_radiation_monochromator graphite
_diffrn_radiation_type MoK\a
_diffrn_radiation_wavelength 0.71073
_diffrn_reflns_av_R_equivalents 0
_diffrn_reflns_limit_h_max 13
_diffrn_reflns_limit_h_min -8
_diffrn_reflns_limit_k_max 13
_diffrn_reflns_limit_k_min -8
_diffrn_reflns_limit_l_max 15
_diffrn_reflns_limit_l_min -15
_diffrn_reflns_number 2769
_diffrn_reflns_theta_full 30
_diffrn_reflns_theta_max 30
_diffrn_reflns_theta_min 2.87
_diffrn_standards_interval_count 0
_diffrn_standards_interval_time 0
_diffrn_standards_number 0
_exptl_absorpt_coefficient_mu 4.706
_exptl_absorpt_correction_T_max 0.615
_exptl_absorpt_correction_T_min 0.596
_exptl_absorpt_correction_type multi-scan
_exptl_absorpt_process_details '(Blessing, 1995)'
_exptl_crystal_colour colourless
_exptl_crystal_density_diffrn 3.489
_exptl_crystal_density_method 'not measured'
_exptl_crystal_description prism
_exptl_crystal_F_000 936.7
_exptl_crystal_size_max 0.15
_exptl_crystal_size_mid 0.1
_exptl_crystal_size_min 0.1
_refine_diff_density_max 1.5
_refine_diff_density_min -0.938
_refine_ls_abs_structure_details 'Flack (1983), with how many Friedel pairs?'
_refine_ls_abs_structure_Flack -0.03(3)
_refine_ls_extinction_coef 0.0026(2)
_refine_ls_extinction_expression Fc^*^=kFc[1+0.001xFc^2^\l^3^/sin(2\q)]^-1/4^
_refine_ls_extinction_method 'SHELXL97 (Sheldrick, 1997)'
_refine_ls_goodness_of_fit_ref 1.062
_refine_ls_matrix_type full
_refine_ls_number_parameters 153
_refine_ls_number_reflns 2769
_refine_ls_number_restraints 4
_refine_ls_restrained_S_all 1.061
_refine_ls_R_factor_gt 0.0199
_refine_ls_shift/su_max 0.001
_refine_ls_structure_factor_coef Fsqd
_refine_ls_weighting_details 'calc w = 1/[\s^2^(Fo^2^)+(0.0299P)^2^+2.4076P] where P=(Fo^2^+2Fc^2^)/3'
_refine_ls_weighting_scheme calc
_refine_ls_wR_factor_ref 0.0528
_reflns_number_gt 2713
_reflns_number_total 2769
_reflns_threshold_expression I>2\s(I)
_cod_data_source_file sq3098.cif
_cod_data_source_block I
_cod_original_formula_sum 'In0.459 K0.917 Nb0.541 O5 P1'
_cod_database_code 2016285
_cod_database_fobs_code 2016285

loop_
_symmetry_equiv_pos_as_xyz
'x, y, z'
'-x, -y, z+1/2'
'-y, x, z+1/4'
'y, -x, z+3/4'

loop_
_atom_site_type_symbol
_atom_site_label
_atom_site_fract_x
_atom_site_fract_y
_atom_site_fract_z
_atom_site_U_iso_or_equiv
_atom_site_adp_type
_atom_site_calc_flag
_atom_site_refinement_flags
_atom_site_occupancy
In In1 0.14136(3) 0.63012(3) 0.27353(4) 0.00766(7) Uani d P 0.8307(12)
Nb Nb1 0.14136(3) 0.63012(3) 0.27353(4) 0.00766(7) Uani d P 0.1693(12)
In In2 -0.10603(3) 0.61473(3) 0.52301(4) 0.00815(7) Uani d P 0.086(3)
Nb Nb2 -0.10603(3) 0.61473(3) 0.52301(4) 0.00815(7) Uani d P 0.914(3)
P P1 0.17878(10) 0.83201(9) 0.52243(11) 0.00695(17) Uani d . 1
P P2 0.32683(10) 0.67317(10) 0.01576(10) 0.00644(17) Uani d . 1
K K1 0.2747(2) 0.51622(14) 0.72389(14) 0.0414(5) Uani d P 0.971(5)
K K2 -0.00476(15) 0.77528(18) -0.02728(15) 0.0314(4) Uani d P 0.862(5)
O O1 0.0198(3) 0.7907(3) 0.5436(3) 0.0115(6) Uani d . 1
O O2 0.2662(5) 0.7827(4) 0.6332(3) 0.0120(7) Uani d . 1
O O3 0.2428(5) 0.7361(5) 0.1228(3) 0.0132(7) Uani d . 1
O O4 0.2402(5) 0.7544(5) 0.4094(3) 0.0132(8) Uani d . 1
O O5 0.2779(5) 0.7538(5) -0.1002(3) 0.0128(8) Uani d . 1
O O6 0.0059(4) 0.5361(5) 0.4031(3) 0.0137(8) Uani d . 1
O O7 0.4883(3) 0.6807(3) 0.0362(3) 0.0126(6) Uani d . 1
O O8 0.2848(3) 0.5140(3) -0.0045(3) 0.0121(6) Uani d . 1
O O9 0.1893(3) 0.9934(3) 0.5030(3) 0.0123(6) Uani d . 1
O O10 -0.0365(5) 0.4979(4) 0.6452(3) 0.0116(8) Uani d . 1

loop_
_atom_site_aniso_label
_atom_site_aniso_U_11
_atom_site_aniso_U_22
_atom_site_aniso_U_33
_atom_site_aniso_U_12
_atom_site_aniso_U_13
_atom_site_aniso_U_23
In1 0.01004(13) 0.00723(12) 0.00570(10) 0.00272(8) 0.00034(14) -0.00078(14)
Nb1 0.01004(13) 0.00723(12) 0.00570(10) 0.00272(8) 0.00034(14) -0.00078(14)
In2 0.01012(15) 0.00895(14) 0.00539(12) -0.00411(9) 0.00021(18) 0.0008(2)
Nb2 0.01012(15) 0.00895(14) 0.00539(12) -0.00411(9) 0.00021(18) 0.0008(2)
P1 0.0075(4) 0.0069(4) 0.0064(4) -0.0008(3) -0.0012(4) -0.0006(5)
P2 0.0058(4) 0.0059(4) 0.0076(5) -0.0027(3) 0.0011(4) 0.0007(4)
K1 0.0803(13) 0.0144(6) 0.0295(7) -0.0164(6) -0.0114(7) 0.0037(5)
K2 0.0133(6) 0.0462(9) 0.0346(8) 0.0116(6) -0.0069(5) -0.0095(7)
O1 0.0065(13) 0.0151(14) 0.0128(17) -0.0052(10) 0.0015(11) -0.0001(12)
O2 0.0180(18) 0.0073(16) 0.0106(13) 0.0006(12) -0.0058(13) 0.0009(11)
O3 0.0142(17) 0.0120(17) 0.0133(16) 0.0016(14) 0.0038(13) -0.0018(13)
O4 0.0108(16) 0.0193(18) 0.0095(15) -0.0014(14) -0.0008(13) -0.0073(13)
O5 0.0117(17) 0.0155(17) 0.0111(15) -0.0010(13) -0.0005(12) 0.0050(13)
O6 0.018(2) 0.0136(17) 0.0099(18) -0.0001(10) 0.0049(13) -0.0008(13)
O7 0.0080(12) 0.0154(13) 0.0144(16) -0.0040(10) -0.0015(13) -0.0003(13)
O8 0.0142(14) 0.0074(13) 0.0147(17) -0.0008(10) 0.0034(11) -0.0005(10)
O9 0.0146(13) 0.0061(12) 0.0162(17) -0.0035(10) 0.0008(12) 0.0028(11)
O10 0.0116(16) 0.0107(18) 0.0124(18) 0.0001(9) 0.0001(12) 0.0027(13)

loop_
_atom_type_symbol
_atom_type_description
_atom_type_scat_dispersion_real
_atom_type_scat_dispersion_imag
_atom_type_scat_source
O O 0.0106 0.006 'International Tables Vol C Tables 4.2.6.8 and 6.1.1.4'
P P 0.1023 0.0942 'International Tables Vol C Tables 4.2.6.8 and 6.1.1.4'
K K 0.2009 0.2494 'International Tables Vol C Tables 4.2.6.8 and 6.1.1.4'
Nb Nb -2.0727 0.6215 'International Tables Vol C Tables 4.2.6.8 and 6.1.1.4'
In In -0.7276 1.31 'International Tables Vol C Tables 4.2.6.8 and 6.1.1.4'

loop_
_geom_angle_atom_site_label_1
_geom_angle_atom_site_label_2
_geom_angle_atom_site_label_3
_geom_angle_site_symmetry_1
_geom_angle_site_symmetry_3
_geom_angle
O10 In1 O6 2_564 . 86.46(9)
O10 In1 O4 2_564 . 177.14(18)
O6 In1 O4 . . 90.68(18)
O10 In1 O7 2_564 3_655 93.09(15)
O6 In1 O7 . 3_655 99.54(15)
O4 In1 O7 . 3_655 87.37(15)
O10 In1 O3 2_564 . 87.02(18)
O6 In1 O3 . . 169.03(18)
O4 In1 O3 . . 95.81(12)
O7 In1 O3 3_655 . 89.61(15)
O10 In1 O9 2_564 4_464 94.31(14)
O6 In1 O9 . 4_464 90.67(14)
O4 In1 O9 . 4_464 85.72(15)
O7 In1 O9 3_655 4_464 167.73(11)
O3 In1 O9 . 4_464 81.03(14)
O6 In2 O10 . . 95.00(12)
O6 In2 O1 . . 94.26(18)
O10 In2 O1 . . 101.12(17)
O6 In2 O8 . 2_565 96.96(18)
O10 In2 O8 . 2_565 92.67(17)
O1 In2 O8 . 2_565 161.38(11)
O6 In2 O5 . 4_465 174.05(17)
O10 In2 O5 . 4_465 90.94(17)
O1 In2 O5 . 4_465 84.44(14)
O8 In2 O5 2_565 4_465 82.86(14)
O6 In2 O2 . 4_464 88.14(17)
O10 In2 O2 . 4_464 171.36(19)
O1 In2 O2 . 4_464 86.65(15)
O8 In2 O2 2_565 4_464 78.94(14)
O5 In2 O2 4_465 4_464 85.99(12)
O9 P1 O2 . . 111.9(2)
O9 P1 O4 . . 109.0(2)
O2 P1 O4 . . 107.47(19)
O9 P1 O1 . . 109.18(17)
O2 P1 O1 . . 108.3(2)
O4 P1 O1 . . 111.0(2)
O7 P2 O3 . . 112.0(2)
O7 P2 O5 . . 113.0(2)
O3 P2 O5 . . 107.2(2)
O7 P2 O8 . . 108.35(17)
O3 P2 O8 . . 110.4(2)
O5 P2 O8 . . 105.8(2)
O2 K1 O4 . 3_655 142.03(13)
O2 K1 O8 . 4_565 57.45(11)
O4 K1 O8 3_655 4_565 135.28(14)
O2 K1 O5 . 1_556 63.01(9)
O4 K1 O5 3_655 1_556 153.81(12)
O8 K1 O5 4_565 1_556 57.21(10)
O2 K1 O2 . 3_655 160.74(14)
O4 K1 O2 3_655 3_655 51.94(10)
O8 K1 O2 4_565 3_655 126.26(11)
O5 K1 O2 1_556 3_655 101.88(13)
O2 K1 O8 . 1_556 112.29(11)
O4 K1 O8 3_655 1_556 105.11(10)
O8 K1 O8 4_565 1_556 84.19(9)
O5 K1 O8 1_556 1_556 49.28(9)
O2 K1 O8 3_655 1_556 53.83(9)
O2 K1 O10 . . 85.27(13)
O4 K1 O10 3_655 . 76.92(14)
O8 K1 O10 4_565 . 142.40(11)
O5 K1 O10 1_556 . 103.86(12)
O2 K1 O10 3_655 . 87.22(11)
O8 K1 O10 1_556 . 108.34(10)
O2 K1 O6 . 2_565 109.55(14)
O4 K1 O6 3_655 2_565 86.32(12)
O8 K1 O6 4_565 2_565 130.60(11)
O5 K1 O6 1_556 2_565 74.20(12)
O2 K1 O6 3_655 2_565 52.40(11)
O8 K1 O6 1_556 2_565 55.18(9)
O10 K1 O6 . 2_565 53.52(7)
O3 K2 O5 4_464 . 137.93(14)
O3 K2 O9 4_464 2_574 62.37(11)
O5 K2 O9 . 2_574 133.00(13)
O3 K2 O3 4_464 . 164.42(15)
O5 K2 O3 . . 52.27(10)
O9 K2 O3 2_574 . 121.98(12)
O3 K2 O6 4_464 2_564 80.24(13)
O5 K2 O6 . 2_564 81.90(13)
O9 K2 O6 2_574 2_564 141.16(11)
O3 K2 O6 . 2_564 91.50(12)
O3 K2 O4 4_464 4_464 66.76(9)
O5 K2 O4 . 4_464 153.60(12)
O9 K2 O4 2_574 4_464 59.96(11)
O3 K2 O4 . 4_464 101.56(13)
O6 K2 O4 2_564 4_464 97.08(12)
O3 K2 O9 4_464 4_464 114.36(11)
O5 K2 O9 . 4_464 107.55(10)
O9 K2 O9 2_574 4_464 78.15(9)
O3 K2 O9 . 4_464 56.27(10)
O6 K2 O9 2_564 4_464 110.87(10)
O4 K2 O9 4_464 4_464 48.01(9)
O3 K2 O10 4_464 2_564 107.68(14)
O5 K2 O10 . 2_564 89.96(12)
O9 K2 O10 2_574 2_564 128.43(12)
O3 K2 O10 . 2_564 57.28(13)
O6 K2 O10 2_564 2_564 51.77(7)
O4 K2 O10 4_464 2_564 69.62(12)
O9 K2 O10 4_464 2_564 59.75(9)

loop_
_geom_bond_atom_site_label_1
_geom_bond_atom_site_label_2
_geom_bond_site_symmetry_2
_geom_bond_distance
_geom_bond_publ_flag
In1 O10 2_564 2.087(4) y
In1 O6 . 2.093(4) y
In1 O4 . 2.100(4) y
In1 O7 3_655 2.123(3) y
In1 O3 . 2.145(4) y
In1 O9 4_464 2.185(3) y
In2 O6 . 1.831(4) y
In2 O10 . 1.843(4) y
In2 O1 . 2.026(3) y
In2 O8 2_565 2.073(3) y
In2 O5 4_465 2.153(4) y
In2 O2 4_464 2.158(4) y
P1 O9 . 1.521(3) n
P1 O2 . 1.533(4) n
P1 O4 . 1.545(4) n
P1 O1 . 1.547(3) n
P2 O7 . 1.521(3) n
P2 O3 . 1.528(4) n
P2 O5 . 1.546(4) n
P2 O8 . 1.549(3) n
K1 O2 . 2.674(4) n
K1 O4 3_655 2.679(5) n
K1 O8 4_565 2.907(3) n
K1 O5 1_556 2.935(4) n
K1 O2 3_655 2.960(5) n
K1 O8 1_556 2.982(3) n
K1 O10 . 3.029(5) n
K1 O6 2_565 3.306(5) n
K2 O3 4_464 2.655(5) n
K2 O5 . 2.758(4) n
K2 O9 2_574 2.775(3) n
K2 O3 . 2.856(5) n
K2 O6 2_564 2.998(5) n
K2 O4 4_464 3.040(5) n
K2 O9 4_464 3.094(4) n
K2 O10 2_564 3.194(4) n
